data_7706878
loop_
_publ_author_name
'Liu, Jingjing'
'Singh, Kalyan'
'Dutta, Sayan'
'Feng, Zhongtao'
'Koley, Debasis'
'Tan, Gengwen'
'Wang, Xinping'

_publ_section_title
;
 Yttrium germole dianion complexes with Y-Ge bonds.
;
_journal_issue 16
_journal_name_full 'Dalton transactions (Cambridge, England : 2003)'
_journal_page_first 5552
_journal_page_last 5556
_journal_paper_doi 10.1039/d1dt00798j
_journal_volume 50
_journal_year 2021
_chemical_formula_sum 'C52 H104 Cl3 Ge K2 N4 O13 Si2 Y'
_chemical_formula_weight 1395.62
_space_group_crystal_system monoclinic
_space_group_IT_number 14
_space_group_name_Hall '-P 2yn'
_space_group_name_H-M_alt 'P 1 21/n 1'
_atom_sites_solution_hydrogens geom
_audit_creation_method SHELXL-2014/7
_audit_update_record
;
2021-03-08 deposited with the CCDC.	2021-03-16 downloaded from the CCDC.
;
_cell_angle_alpha 90
_cell_angle_beta 96.0620(10)
_cell_angle_gamma 90
_cell_formula_units_Z 4
_cell_length_a 12.7860(3)
_cell_length_b 19.1015(5)
_cell_length_c 29.4531(8)
_cell_measurement_reflns_used 3402
_cell_measurement_temperature 120(2)
_cell_measurement_theta_max 25.81
_cell_measurement_theta_min 2.27
_cell_volume 7153.2(3)
_computing_structure_refinement 'SHELXL-2014/7 (Sheldrick, 2014)'
_diffrn_ambient_temperature 120(2)
_diffrn_measured_fraction_theta_full 0.998
_diffrn_measured_fraction_theta_max 0.998
_diffrn_measurement_device_type 'Bruker APEX-II CCD'
_diffrn_measurement_method '\f and \w scans'
_diffrn_radiation_type MoK\a
_diffrn_radiation_wavelength 0.71073
_diffrn_reflns_av_R_equivalents 0.0825
_diffrn_reflns_av_unetI/netI 0.0592
_diffrn_reflns_Laue_measured_fraction_full 0.998
_diffrn_reflns_Laue_measured_fraction_max 0.998
_diffrn_reflns_limit_h_max 15
_diffrn_reflns_limit_h_min -15
_diffrn_reflns_limit_k_max 23
_diffrn_reflns_limit_k_min -23
_diffrn_reflns_limit_l_max 29
_diffrn_reflns_limit_l_min -36
_diffrn_reflns_number 80574
_diffrn_reflns_point_group_measured_fraction_full 0.998
_diffrn_reflns_point_group_measured_fraction_max 0.998
_diffrn_reflns_theta_full 25.242
_diffrn_reflns_theta_max 25.999
_diffrn_reflns_theta_min 1.988
_exptl_absorpt_coefficient_mu 1.543
_exptl_absorpt_correction_T_max 0.861
_exptl_absorpt_correction_T_min 0.728
_exptl_absorpt_correction_type multi-scan
_exptl_crystal_colour colorless
_exptl_crystal_density_diffrn 1.296
_exptl_crystal_description block
_exptl_crystal_F_000 2944
_exptl_crystal_size_max 0.220
_exptl_crystal_size_mid 0.160
_exptl_crystal_size_min 0.100
_refine_diff_density_max 0.454
_refine_diff_density_min -0.372
_refine_diff_density_rms 0.073
_refine_ls_extinction_method none
_refine_ls_goodness_of_fit_ref 1.031
_refine_ls_hydrogen_treatment constr
_refine_ls_matrix_type full
_refine_ls_number_parameters 711
_refine_ls_number_reflns 14053
_refine_ls_number_restraints 0
_refine_ls_restrained_S_all 1.031
_refine_ls_R_factor_all 0.0612
_refine_ls_R_factor_gt 0.0381
_refine_ls_shift/su_max 0.004
_refine_ls_shift/su_mean 0.000
_refine_ls_structure_factor_coef Fsqd
_refine_ls_weighting_details 'w=1/[\s^2^(Fo^2^)+(0.0373P)^2^+1.0724P] where P=(Fo^2^+2Fc^2^)/3'
_refine_ls_weighting_scheme calc
_refine_ls_wR_factor_gt 0.0840
_refine_ls_wR_factor_ref 0.0905
_reflns_Friedel_coverage 0.000
_reflns_number_gt 10772
_reflns_number_total 14053
_reflns_threshold_expression 'I > 2\s(I)'
_cod_data_source_file d1dt00798j2.cif
_cod_data_source_block p21n_a_sq
_cod_depositor_comments 'Adding full bibliography for 7706878--7706880.cif.'
_cod_original_sg_symbol_H-M 'P 21/n'
_cod_database_code 7706878
_shelx_shelxl_version_number 2014/7
_shelx_space_group_comment
;
The symmetry employed for this shelxl refinement is uniquely defined
by the following loop, which should always be used as a source of
symmetry information in preference to the above space-group names.
They are only intended as comments.
;
_shelx_estimated_absorpt_t_min 0.728
_shelx_estimated_absorpt_t_max 0.861

loop_
_space_group_symop_operation_xyz
'x, y, z'
'-x+1/2, y+1/2, -z+1/2'
'-x, -y, -z'
'x-1/2, -y-1/2, z-1/2'

loop_
_atom_site_label
_atom_site_type_symbol
_atom_site_fract_x
_atom_site_fract_y
_atom_site_fract_z
_atom_site_U_iso_or_equiv
_atom_site_adp_type
_atom_site_occupancy
_atom_site_site_symmetry_order
_atom_site_calc_flag
_atom_site_refinement_flags_posn
_atom_site_refinement_flags_adp
_atom_site_refinement_flags_occupancy
_atom_site_disorder_assembly
_atom_site_disorder_group
C1 C 0.14623(19) 0.26896(12) 0.93157(9) 0.0177(6) Uani 1 1 d . . . . .
C2 C 0.1121(2) 0.32501(13) 0.95905(9) 0.0187(6) Uani 1 1 d . . . . .
C3 C 0.0029(2) 0.32668(12) 0.96334(9) 0.0189(6) Uani 1 1 d . . . . .
C4 C -0.0573(2) 0.27163(13) 0.94011(9) 0.0196(6) Uani 1 1 d . . . . .
C5 C 0.1890(2) 0.37789(14) 0.98282(10) 0.0257(6) Uani 1 1 d . . . . .
H5A H 0.1515 0.4213 0.9883 0.039 Uiso 1 1 calc R U . . .
H5B H 0.2449 0.3877 0.9634 0.039 Uiso 1 1 calc R U . . .
H5C H 0.2198 0.3586 1.0120 0.039 Uiso 1 1 calc R U . . .
C6 C -0.0481(2) 0.38455(14) 0.98914(10) 0.0268(7) Uani 1 1 d . . . . .
H6A H 0.0057 0.4081 1.0099 0.040 Uiso 1 1 calc R U . . .
H6B H -0.1013 0.3641 1.0068 0.040 Uiso 1 1 calc R U . . .
H6C H -0.0815 0.4186 0.9673 0.040 Uiso 1 1 calc R U . . .
C7 C 0.3634(2) 0.31668(16) 0.89953(12) 0.0369(8) Uani 1 1 d . . . . .
H7A H 0.3267 0.3357 0.8713 0.055 Uiso 1 1 calc R U . . .
H7B H 0.4313 0.2973 0.8932 0.055 Uiso 1 1 calc R U . . .
H7C H 0.3749 0.3541 0.9223 0.055 Uiso 1 1 calc R U . . .
C8 C 0.2801(2) 0.17299(15) 0.87939(12) 0.0383(8) Uani 1 1 d . . . . .
H8A H 0.2404 0.1333 0.8898 0.057 Uiso 1 1 calc R U . . .
H8B H 0.3524 0.1583 0.8762 0.057 Uiso 1 1 calc R U . . .
H8C H 0.2467 0.1893 0.8498 0.057 Uiso 1 1 calc R U . . .
C9 C 0.3579(3) 0.21497(19) 0.97641(12) 0.0513(10) Uani 1 1 d . . . . .
H9A H 0.3622 0.2528 0.9990 0.077 Uiso 1 1 calc R U . . .
H9B H 0.4290 0.2014 0.9703 0.077 Uiso 1 1 calc R U . . .
H9C H 0.3223 0.1746 0.9883 0.077 Uiso 1 1 calc R U . . .
C10 C -0.2449(2) 0.18907(17) 0.89496(13) 0.0450(9) Uani 1 1 d . . . . .
H10A H -0.2497 0.2149 0.8661 0.067 Uiso 1 1 calc R U . . .
H10B H -0.3145 0.1711 0.9000 0.067 Uiso 1 1 calc R U . . .
H10C H -0.1959 0.1498 0.8937 0.067 Uiso 1 1 calc R U . . .
C11 C -0.2930(2) 0.32301(15) 0.94081(11) 0.0339(7) Uani 1 1 d . . . . .
H11A H -0.2776 0.3528 0.9678 0.051 Uiso 1 1 calc R U . . .
H11B H -0.3644 0.3041 0.9403 0.051 Uiso 1 1 calc R U . . .
H11C H -0.2877 0.3508 0.9132 0.051 Uiso 1 1 calc R U . . .
C12 C -0.2100(2) 0.19929(15) 0.99714(12) 0.0373(8) Uani 1 1 d . . . . .
H12A H -0.1696 0.1557 0.9972 0.056 Uiso 1 1 calc R U . . .
H12B H -0.2843 0.1884 0.9990 0.056 Uiso 1 1 calc R U . . .
H12C H -0.1833 0.2279 1.0235 0.056 Uiso 1 1 calc R U . . .
C13 C 0.5160(2) 0.50606(13) 0.57513(11) 0.0274(7) Uani 1 1 d . . . . .
H13A H 0.5440 0.5278 0.5484 0.033 Uiso 1 1 calc R U . . .
H13B H 0.5284 0.5392 0.6010 0.033 Uiso 1 1 calc R U . . .
C14 C 0.3997(2) 0.49567(14) 0.56440(10) 0.0268(7) Uani 1 1 d . . . . .
H14A H 0.3657 0.5409 0.5555 0.032 Uiso 1 1 calc R U . . .
H14B H 0.3859 0.4628 0.5385 0.032 Uiso 1 1 calc R U . . .
C15 C 0.2462(2) 0.45851(15) 0.59434(10) 0.0273(7) Uani 1 1 d . . . . .
H15A H 0.2313 0.4210 0.5714 0.033 Uiso 1 1 calc R U . . .
H15B H 0.2128 0.5022 0.5819 0.033 Uiso 1 1 calc R U . . .
C16 C 0.2023(2) 0.43899(13) 0.63765(10) 0.0262(7) Uani 1 1 d . . . . .
H16A H 0.2222 0.4747 0.6614 0.031 Uiso 1 1 calc R U . . .
H16B H 0.1245 0.4371 0.6325 0.031 Uiso 1 1 calc R U . . .
C17 C 0.1962(2) 0.34957(13) 0.69209(10) 0.0231(6) Uani 1 1 d . . . . .
H17A H 0.1186 0.3511 0.6861 0.028 Uiso 1 1 calc R U . . .
H17B H 0.2179 0.3810 0.7181 0.028 Uiso 1 1 calc R U . . .
C18 C 0.2318(2) 0.27600(13) 0.70348(10) 0.0243(6) Uani 1 1 d . . . . .
H18A H 0.1937 0.2584 0.7287 0.029 Uiso 1 1 calc R U . . .
H18B H 0.2129 0.2458 0.6766 0.029 Uiso 1 1 calc R U . . .
C19 C 0.3794(2) 0.19733(13) 0.71396(10) 0.0263(7) Uani 1 1 d . . . . .
H19A H 0.3294 0.1672 0.7285 0.032 Uiso 1 1 calc R U . . .
H19B H 0.4492 0.1921 0.7316 0.032 Uiso 1 1 calc R U . . .
C20 C 0.3864(2) 0.17157(14) 0.66613(10) 0.0280(7) Uani 1 1 d . . . . .
H20A H 0.3992 0.1205 0.6664 0.034 Uiso 1 1 calc R U . . .
H20B H 0.3195 0.1809 0.6470 0.034 Uiso 1 1 calc R U . . .
C21 C 0.4831(2) 0.18164(14) 0.60309(10) 0.0307(7) Uani 1 1 d . . . . .
H21A H 0.4179 0.1902 0.5826 0.037 Uiso 1 1 calc R U . . .
H21B H 0.4962 0.1306 0.6043 0.037 Uiso 1 1 calc R U . . .
C22 C 0.5727(2) 0.21779(13) 0.58509(10) 0.0277(7) Uani 1 1 d . . . . .
H22A H 0.6373 0.2115 0.6064 0.033 Uiso 1 1 calc R U . . .
H22B H 0.5852 0.1976 0.5552 0.033 Uiso 1 1 calc R U . . .
C23 C 0.6201(2) 0.32554(14) 0.55350(10) 0.0292(7) Uani 1 1 d . . . . .
H23A H 0.6220 0.3012 0.5239 0.035 Uiso 1 1 calc R U . . .
H23B H 0.6918 0.3249 0.5699 0.035 Uiso 1 1 calc R U . . .
C24 C 0.5840(2) 0.39996(14) 0.54551(10) 0.0282(7) Uani 1 1 d . . . . .
H24A H 0.6340 0.4239 0.5272 0.034 Uiso 1 1 calc R U . . .
H24B H 0.5146 0.3994 0.5271 0.034 Uiso 1 1 calc R U . . .
C25 C 0.6799(2) 0.45809(15) 0.60991(10) 0.0301(7) Uani 1 1 d . . . . .
H25A H 0.7125 0.4942 0.5918 0.036 Uiso 1 1 calc R U . . .
H25B H 0.7246 0.4157 0.6104 0.036 Uiso 1 1 calc R U . . .
C26 C 0.6787(2) 0.48434(15) 0.65800(10) 0.0310(7) Uani 1 1 d . . . . .
H26A H 0.7503 0.4992 0.6703 0.037 Uiso 1 1 calc R U . . .
H26B H 0.6315 0.5254 0.6582 0.037 Uiso 1 1 calc R U . . .
C27 C 0.6430(2) 0.45323(15) 0.73192(10) 0.0311(7) Uani 1 1 d . . . . .
H27A H 0.5915 0.4917 0.7334 0.037 Uiso 1 1 calc R U . . .
H27B H 0.7135 0.4714 0.7432 0.037 Uiso 1 1 calc R U . . .
C28 C 0.6151(2) 0.39431(15) 0.76138(10) 0.0287(7) Uani 1 1 d . . . . .
H28A H 0.6652 0.3552 0.7592 0.034 Uiso 1 1 calc R U . . .
H28B H 0.6204 0.4099 0.7936 0.034 Uiso 1 1 calc R U . . .
C29 C 0.4841(2) 0.31459(15) 0.77573(10) 0.0267(6) Uani 1 1 d . . . . .
H29A H 0.4967 0.3285 0.8082 0.032 Uiso 1 1 calc R U . . .
H29B H 0.5287 0.2734 0.7709 0.032 Uiso 1 1 calc R U . . .
C30 C 0.3706(2) 0.29605(14) 0.76412(9) 0.0255(6) Uani 1 1 d . . . . .
H30A H 0.3512 0.2595 0.7856 0.031 Uiso 1 1 calc R U . . .
H30B H 0.3272 0.3379 0.7685 0.031 Uiso 1 1 calc R U . . .
C31 C 1.0765(2) 0.10054(14) 0.54725(10) 0.0316(7) Uani 1 1 d . . . . .
H31A H 1.0088 0.1011 0.5276 0.038 Uiso 1 1 calc R U . . .
H31B H 1.1301 0.0802 0.5292 0.038 Uiso 1 1 calc R U . . .
C32 C 1.1073(2) 0.17480(15) 0.55939(11) 0.0316(7) Uani 1 1 d . . . . .
H32A H 1.1739 0.1755 0.5798 0.038 Uiso 1 1 calc R U . . .
H32B H 1.1178 0.2015 0.5314 0.038 Uiso 1 1 calc R U . . .
C33 C 1.0376(2) 0.27933(13) 0.58576(10) 0.0252(6) Uani 1 1 d . . . . .
H33A H 1.0397 0.3006 0.5552 0.030 Uiso 1 1 calc R U . . .
H33B H 1.1042 0.2905 0.6046 0.030 Uiso 1 1 calc R U . . .
C34 C 0.9463(2) 0.30733(14) 0.60777(10) 0.0262(6) Uani 1 1 d . . . . .
H34A H 0.9500 0.3591 0.6092 0.031 Uiso 1 1 calc R U . . .
H34B H 0.8797 0.2940 0.5895 0.031 Uiso 1 1 calc R U . . .
C35 C 0.8672(2) 0.30971(13) 0.67647(10) 0.0251(6) Uani 1 1 d . . . . .
H35A H 0.7973 0.2962 0.6613 0.030 Uiso 1 1 calc R U . . .
H35B H 0.8726 0.3614 0.6760 0.030 Uiso 1 1 calc R U . . .
C36 C 0.8790(2) 0.28418(13) 0.72479(10) 0.0252(6) Uani 1 1 d . . . . .
H36A H 0.9529 0.2907 0.7378 0.030 Uiso 1 1 calc R U . . .
H36B H 0.8341 0.3130 0.7429 0.030 Uiso 1 1 calc R U . . .
C37 C 0.7351(2) 0.20168(14) 0.72206(10) 0.0263(6) Uani 1 1 d . . . . .
H37A H 0.7065 0.2348 0.6980 0.032 Uiso 1 1 calc R U . . .
H37B H 0.7052 0.2144 0.7506 0.032 Uiso 1 1 calc R U . . .
C38 C 0.7003(2) 0.12875(14) 0.70840(10) 0.0251(6) Uani 1 1 d . . . . .
H38A H 0.7287 0.0950 0.7320 0.030 Uiso 1 1 calc R U . . .
H38B H 0.6226 0.1259 0.7055 0.030 Uiso 1 1 calc R U . . .
C39 C 0.7044(2) 0.04348(13) 0.65161(10) 0.0254(6) Uani 1 1 d . . . . .
H39A H 0.6271 0.0396 0.6510 0.030 Uiso 1 1 calc R U . . .
H39B H 0.7371 0.0083 0.6734 0.030 Uiso 1 1 calc R U . . .
C40 C 0.7359(2) 0.02975(14) 0.60533(10) 0.0270(7) Uani 1 1 d . . . . .
H40A H 0.7060 -0.0154 0.5937 0.032 Uiso 1 1 calc R U . . .
H40B H 0.7087 0.0673 0.5841 0.032 Uiso 1 1 calc R U . . .
C41 C 0.8835(2) 0.01164(14) 0.56493(10) 0.0285(7) Uani 1 1 d . . . . .
H41A H 0.8715 0.0522 0.5441 0.034 Uiso 1 1 calc R U . . .
H41B H 0.8439 -0.0289 0.5509 0.034 Uiso 1 1 calc R U . . .
C42 C 0.9993(2) -0.00533(14) 0.57218(10) 0.0275(7) Uani 1 1 d . . . . .
H42A H 1.0108 -0.0424 0.5957 0.033 Uiso 1 1 calc R U . . .
H42B H 1.0215 -0.0241 0.5434 0.033 Uiso 1 1 calc R U . . .
C43 C 1.1703(2) 0.03181(16) 0.60626(10) 0.0321(7) Uani 1 1 d . . . . .
H43A H 1.2189 0.0723 0.6079 0.039 Uiso 1 1 calc R U . . .
H43B H 1.1969 -0.0032 0.5855 0.039 Uiso 1 1 calc R U . . .
C44 C 1.1723(2) 0.00012(15) 0.65297(11) 0.0345(8) Uani 1 1 d . . . . .
H44A H 1.1209 -0.0387 0.6523 0.041 Uiso 1 1 calc R U . . .
H44B H 1.2431 -0.0191 0.6626 0.041 Uiso 1 1 calc R U . . .
C45 C 1.1462(2) 0.02320(14) 0.72924(10) 0.0289(7) Uani 1 1 d . . . . .
H45A H 1.2149 0.0007 0.7386 0.035 Uiso 1 1 calc R U . . .
H45B H 1.0907 -0.0130 0.7289 0.035 Uiso 1 1 calc R U . . .
C46 C 1.1261(2) 0.07972(14) 0.76250(10) 0.0261(6) Uani 1 1 d . . . . .
H46A H 1.1318 0.0603 0.7938 0.031 Uiso 1 1 calc R U . . .
H46B H 1.1792 0.1173 0.7616 0.031 Uiso 1 1 calc R U . . .
C47 C 1.0045(2) 0.16511(14) 0.78024(10) 0.0249(6) Uani 1 1 d . . . . .
H47A H 1.0459 0.2063 0.7724 0.030 Uiso 1 1 calc R U . . .
H47B H 1.0267 0.1523 0.8124 0.030 Uiso 1 1 calc R U . . .
C48 C 0.8894(2) 0.18268(14) 0.77463(9) 0.0256(6) Uani 1 1 d . . . . .
H48A H 0.8490 0.1401 0.7809 0.031 Uiso 1 1 calc R U . . .
H48B H 0.8757 0.2182 0.7977 0.031 Uiso 1 1 calc R U . . .
C49 C 0.9634(2) 0.54764(14) 0.65331(11) 0.0349(8) Uani 1 1 d . . . . .
H49A H 0.8993 0.5611 0.6334 0.042 Uiso 1 1 calc R U . . .
H49B H 1.0249 0.5522 0.6357 0.042 Uiso 1 1 calc R U . . .
C50 C 0.9769(3) 0.59344(16) 0.69530(12) 0.0443(9) Uani 1 1 d . . . . .
H50A H 0.9081 0.6097 0.7039 0.053 Uiso 1 1 calc R U . . .
H50B H 1.0216 0.6346 0.6906 0.053 Uiso 1 1 calc R U . . .
C51 C 1.0306(3) 0.54414(16) 0.73118(12) 0.0434(9) Uani 1 1 d . . . . .
H51A H 1.1071 0.5408 0.7288 0.052 Uiso 1 1 calc R U . . .
H51B H 1.0189 0.5590 0.7625 0.052 Uiso 1 1 calc R U . . .
C52 C 0.9754(2) 0.47628(15) 0.71843(11) 0.0366(8) Uani 1 1 d . . . . .
H52A H 1.0206 0.4360 0.7286 0.044 Uiso 1 1 calc R U . . .
H52B H 0.9089 0.4729 0.7327 0.044 Uiso 1 1 calc R U . . .
Cl05 Cl -0.16417(5) 0.36412(3) 0.83541(2) 0.02602(16) Uani 1 1 d . . . . .
Cl06 Cl 0.12500(5) 0.34333(4) 0.80713(2) 0.02734(16) Uani 1 1 d . . . . .
Cl07 Cl 0.05940(5) 0.48147(3) 0.89554(3) 0.02734(16) Uani 1 1 d . . . . .
Ge1 Ge 0.03219(2) 0.20393(2) 0.91300(2) 0.02014(8) Uani 1 1 d . . . . .
K1 K 0.46107(4) 0.35554(3) 0.65160(2) 0.01941(13) Uani 1 1 d . . . . .
K2 K 0.95763(4) 0.13213(3) 0.65816(2) 0.01989(13) Uani 1 1 d . . . . .
N1 N 0.57513(17) 0.44098(11) 0.58691(8) 0.0228(5) Uani 1 1 d . . . . .
N2 N 0.34557(16) 0.27038(11) 0.71694(8) 0.0217(5) Uani 1 1 d . . . . .
N3 N 1.06591(17) 0.05531(11) 0.58660(8) 0.0247(5) Uani 1 1 d . . . . .
N4 N 0.85012(17) 0.20945(10) 0.72913(8) 0.0205(5) Uani 1 1 d . . . . .
O1 O 0.35706(14) 0.46831(9) 0.60355(7) 0.0245(4) Uani 1 1 d . . . . .
O2 O 0.24240(13) 0.37231(9) 0.65265(6) 0.0229(4) Uani 1 1 d . . . . .
O3 O 0.54867(14) 0.29087(9) 0.58004(6) 0.0250(4) Uani 1 1 d . . . . .
O4 O 0.47065(14) 0.20706(9) 0.64784(6) 0.0243(4) Uani 1 1 d . . . . .
O5 O 0.64293(14) 0.43030(9) 0.68590(7) 0.0255(4) Uani 1 1 d . . . . .
O6 O 0.51064(13) 0.37073(9) 0.74751(6) 0.0234(4) Uani 1 1 d . . . . .
O7 O 1.02503(14) 0.20551(9) 0.58169(7) 0.0263(4) Uani 1 1 d . . . . .
O8 O 0.94836(14) 0.27949(9) 0.65261(6) 0.0222(4) Uani 1 1 d . . . . .
O9 O 0.84817(14) 0.02746(9) 0.60792(6) 0.0254(4) Uani 1 1 d . . . . .
O10 O 0.73749(14) 0.11203(9) 0.66610(6) 0.0230(4) Uani 1 1 d . . . . .
O11 O 1.14664(14) 0.05260(9) 0.68484(7) 0.0257(4) Uani 1 1 d . . . . .
O12 O 1.02337(13) 0.10768(9) 0.75086(6) 0.0222(4) Uani 1 1 d . . . . .
O13 O 0.95461(16) 0.47719(10) 0.66938(8) 0.0358(5) Uani 1 1 d . . . . .
Si1 Si 0.28166(6) 0.24579(4) 0.92205(3) 0.02386(18) Uani 1 1 d . . . . .
Si2 Si -0.19614(6) 0.24894(4) 0.94304(3) 0.02513(18) Uani 1 1 d . . . . .
Y1 Y 0.02116(2) 0.35129(2) 0.87735(2) 0.01601(7) Uani 1 1 d . . . . .

loop_
_atom_site_aniso_label
_atom_site_aniso_U_11
_atom_site_aniso_U_22
_atom_site_aniso_U_33
_atom_site_aniso_U_23
_atom_site_aniso_U_13
_atom_site_aniso_U_12
C1 0.0218(14) 0.0155(13) 0.0153(14) 0.0047(11) -0.0001(11) 0.0015(10)
C2 0.0261(14) 0.0170(13) 0.0122(14) 0.0034(11) -0.0017(11) -0.0019(11)
C3 0.0284(15) 0.0150(13) 0.0138(15) -0.0003(11) 0.0043(12) 0.0011(11)
C4 0.0246(14) 0.0181(13) 0.0161(15) 0.0030(11) 0.0030(12) -0.0006(11)
C5 0.0316(16) 0.0237(15) 0.0208(16) -0.0022(12) -0.0013(13) -0.0019(12)
C6 0.0367(17) 0.0248(15) 0.0199(16) -0.0021(12) 0.0067(13) 0.0031(12)
C7 0.0276(16) 0.0377(17) 0.045(2) -0.0018(16) 0.0031(15) -0.0045(13)
C8 0.0348(18) 0.0314(17) 0.052(2) -0.0055(16) 0.0190(16) 0.0063(13)
C9 0.040(2) 0.073(3) 0.040(2) 0.0143(19) 0.0004(17) 0.0263(18)
C10 0.0295(17) 0.049(2) 0.058(3) -0.0196(18) 0.0110(17) -0.0143(15)
C11 0.0296(16) 0.0398(18) 0.034(2) 0.0080(15) 0.0119(14) 0.0043(13)
C12 0.0341(17) 0.0311(17) 0.049(2) 0.0085(15) 0.0141(16) -0.0016(13)
C13 0.0277(15) 0.0209(14) 0.0342(19) 0.0079(13) 0.0057(14) 0.0001(12)
C14 0.0294(16) 0.0245(15) 0.0267(18) 0.0078(13) 0.0035(13) 0.0046(12)
C15 0.0200(14) 0.0285(16) 0.0323(19) 0.0050(13) -0.0020(13) 0.0042(12)
C16 0.0229(14) 0.0230(15) 0.0326(18) 0.0004(13) 0.0029(13) 0.0032(11)
C17 0.0180(14) 0.0300(15) 0.0219(16) 0.0005(12) 0.0049(12) -0.0001(11)
C18 0.0216(14) 0.0252(15) 0.0267(17) 0.0022(12) 0.0055(12) -0.0039(11)
C19 0.0295(16) 0.0201(14) 0.0296(18) 0.0075(12) 0.0048(13) 0.0002(12)
C20 0.0321(16) 0.0178(14) 0.0343(19) -0.0007(13) 0.0041(14) -0.0046(12)
C21 0.0490(19) 0.0205(15) 0.0231(17) -0.0080(13) 0.0056(14) 0.0007(13)
C22 0.0431(18) 0.0186(14) 0.0218(17) -0.0013(12) 0.0054(14) 0.0075(12)
C23 0.0341(17) 0.0291(16) 0.0263(18) 0.0036(13) 0.0122(14) 0.0049(13)
C24 0.0334(16) 0.0306(16) 0.0215(17) 0.0066(13) 0.0078(13) 0.0047(13)
C25 0.0251(15) 0.0311(16) 0.0350(19) 0.0057(14) 0.0069(14) -0.0038(12)
C26 0.0264(16) 0.0327(16) 0.0335(19) 0.0001(14) 0.0009(14) -0.0099(13)
C27 0.0256(16) 0.0379(17) 0.0297(19) -0.0146(14) 0.0033(13) -0.0081(13)
C28 0.0200(14) 0.0429(18) 0.0225(17) -0.0068(14) -0.0014(12) -0.0014(13)
C29 0.0263(15) 0.0342(16) 0.0193(16) 0.0002(13) 0.0008(12) 0.0015(12)
C30 0.0269(15) 0.0316(16) 0.0186(16) 0.0008(12) 0.0056(12) -0.0016(12)
C31 0.0396(18) 0.0337(17) 0.0232(18) -0.0043(13) 0.0105(14) -0.0041(13)
C32 0.0362(17) 0.0340(17) 0.0268(18) -0.0054(14) 0.0139(14) -0.0059(13)
C33 0.0321(16) 0.0228(14) 0.0206(16) 0.0003(12) 0.0018(13) -0.0058(12)
C34 0.0355(16) 0.0237(15) 0.0188(16) 0.0031(12) -0.0001(13) -0.0005(12)
C35 0.0305(16) 0.0167(14) 0.0284(18) -0.0016(12) 0.0052(13) 0.0015(11)
C36 0.0324(16) 0.0179(14) 0.0263(17) -0.0075(12) 0.0081(13) -0.0006(11)
C37 0.0253(15) 0.0272(15) 0.0271(17) -0.0017(13) 0.0059(13) 0.0026(12)
C38 0.0214(14) 0.0256(15) 0.0294(18) -0.0009(13) 0.0079(13) -0.0021(11)
C39 0.0255(15) 0.0247(15) 0.0255(17) -0.0012(12) 0.0012(13) -0.0059(12)
C40 0.0250(15) 0.0275(15) 0.0264(18) -0.0023(13) -0.0071(13) -0.0053(12)
C41 0.0364(17) 0.0238(15) 0.0244(17) -0.0078(13) -0.0005(14) -0.0056(12)
C42 0.0381(17) 0.0218(15) 0.0224(17) -0.0106(12) 0.0020(13) 0.0011(12)
C43 0.0292(16) 0.0383(17) 0.0297(19) -0.0097(14) 0.0067(14) 0.0046(13)
C44 0.0308(17) 0.0365(17) 0.036(2) -0.0123(15) 0.0019(14) 0.0141(13)
C45 0.0267(15) 0.0303(16) 0.0293(18) 0.0049(13) 0.0009(13) 0.0046(12)
C46 0.0217(14) 0.0317(16) 0.0242(17) 0.0023(13) -0.0013(12) 0.0023(12)
C47 0.0338(16) 0.0250(15) 0.0158(16) -0.0039(12) 0.0020(13) 0.0013(12)
C48 0.0333(16) 0.0265(15) 0.0176(16) -0.0038(12) 0.0056(13) 0.0014(12)
C49 0.0356(17) 0.0247(16) 0.045(2) -0.0020(14) 0.0095(15) 0.0000(13)
C50 0.058(2) 0.0290(17) 0.049(2) -0.0073(16) 0.0189(19) -0.0063(15)
C51 0.042(2) 0.0413(19) 0.047(2) -0.0130(17) 0.0060(17) -0.0018(15)
C52 0.0354(18) 0.0324(17) 0.041(2) -0.0024(15) -0.0009(16) 0.0028(13)
Cl05 0.0229(3) 0.0294(4) 0.0243(4) -0.0039(3) -0.0044(3) 0.0048(3)
Cl06 0.0278(4) 0.0345(4) 0.0207(4) -0.0006(3) 0.0072(3) 0.0003(3)
Cl07 0.0287(4) 0.0164(3) 0.0359(5) 0.0003(3) -0.0017(3) -0.0002(3)
Ge1 0.02575(16) 0.01326(14) 0.02186(17) -0.00115(12) 0.00461(12) -0.00081(11)
K1 0.0206(3) 0.0174(3) 0.0201(3) -0.0001(2) 0.0018(2) 0.0005(2)
K2 0.0222(3) 0.0185(3) 0.0191(3) -0.0035(2) 0.0025(2) -0.0013(2)
N1 0.0242(12) 0.0214(12) 0.0227(14) 0.0039(10) 0.0030(10) 0.0029(9)
N2 0.0204(12) 0.0234(12) 0.0215(13) 0.0004(10) 0.0035(10) -0.0003(9)
N3 0.0270(13) 0.0236(12) 0.0239(14) -0.0061(10) 0.0041(11) 0.0000(10)
N4 0.0242(12) 0.0179(11) 0.0197(13) -0.0005(10) 0.0042(10) -0.0004(9)
O1 0.0212(10) 0.0259(10) 0.0259(12) 0.0065(8) 0.0001(8) -0.0015(8)
O2 0.0212(10) 0.0232(10) 0.0246(12) 0.0021(8) 0.0045(8) 0.0010(8)
O3 0.0341(11) 0.0191(9) 0.0232(11) 0.0016(8) 0.0094(9) 0.0051(8)
O4 0.0338(11) 0.0191(10) 0.0207(11) -0.0019(8) 0.0056(9) -0.0024(8)
O5 0.0266(10) 0.0266(10) 0.0233(12) -0.0034(8) 0.0023(9) -0.0064(8)
O6 0.0192(10) 0.0300(10) 0.0202(11) -0.0007(8) -0.0014(8) -0.0017(8)
O7 0.0320(11) 0.0233(10) 0.0250(12) -0.0042(8) 0.0099(9) -0.0070(8)
O8 0.0271(10) 0.0216(10) 0.0182(11) 0.0013(8) 0.0038(8) 0.0013(8)
O9 0.0255(10) 0.0287(10) 0.0213(11) -0.0070(8) -0.0010(9) -0.0039(8)
O10 0.0254(10) 0.0185(9) 0.0257(12) -0.0025(8) 0.0051(9) -0.0043(8)
O11 0.0279(11) 0.0254(10) 0.0237(12) -0.0031(9) 0.0031(9) 0.0047(8)
O12 0.0231(10) 0.0232(10) 0.0197(11) -0.0036(8) -0.0007(8) 0.0018(8)
O13 0.0409(13) 0.0259(11) 0.0411(15) -0.0055(10) 0.0059(11) -0.0053(9)
Si1 0.0227(4) 0.0251(4) 0.0236(5) 0.0052(3) 0.0019(3) 0.0055(3)
Si2 0.0249(4) 0.0229(4) 0.0287(5) -0.0017(3) 0.0079(4) -0.0029(3)
Y1 0.01869(13) 0.01500(13) 0.01413(14) 0.00040(10) 0.00079(10) 0.00099(10)

loop_
_atom_type_symbol
_atom_type_description
_atom_type_scat_dispersion_real
_atom_type_scat_dispersion_imag
_atom_type_scat_source
C C 0.0033 0.0016 'International Tables Vol C Tables 4.2.6.8 and 6.1.1.4'
H H 0.0000 0.0000 'International Tables Vol C Tables 4.2.6.8 and 6.1.1.4'
Cl Cl 0.1484 0.1585 'International Tables Vol C Tables 4.2.6.8 and 6.1.1.4'
Ge Ge 0.1547 1.8001 'International Tables Vol C Tables 4.2.6.8 and 6.1.1.4'
N N 0.0061 0.0033 'International Tables Vol C Tables 4.2.6.8 and 6.1.1.4'
O O 0.0106 0.0060 'International Tables Vol C Tables 4.2.6.8 and 6.1.1.4'
Si Si 0.0817 0.0704 'International Tables Vol C Tables 4.2.6.8 and 6.1.1.4'
Y Y -2.7962 3.5667 'International Tables Vol C Tables 4.2.6.8 and 6.1.1.4'
K K 0.2009 0.2494 'International Tables Vol C Tables 4.2.6.8 and 6.1.1.4'

loop_
_geom_angle_atom_site_label_1
_geom_angle_atom_site_label_2
_geom_angle_atom_site_label_3
_geom_angle
_geom_angle_site_symmetry_1
_geom_angle_site_symmetry_3
_geom_angle_publ_flag
C2 C1 Si1 127.7(2) . . ?
C2 C1 Ge1 111.73(17) . . ?
Si1 C1 Ge1 119.53(13) . . ?
C2 C1 Y1 72.42(14) . . ?
Si1 C1 Y1 124.66(12) . . ?
Ge1 C1 Y1 79.83(9) . . ?
C3 C2 C1 115.3(2) . . ?
C3 C2 C5 122.5(2) . . ?
C1 C2 C5 122.2(2) . . ?
C3 C2 Y1 74.34(15) . . ?
C1 C2 Y1 75.89(15) . . ?
C5 C2 Y1 119.90(17) . . ?
C2 C3 C4 115.2(2) . . ?
C2 C3 C6 122.6(2) . . ?
C4 C3 C6 122.1(2) . . ?
C2 C3 Y1 74.18(15) . . ?
C4 C3 Y1 76.57(15) . . ?
C6 C3 Y1 116.06(17) . . ?
C3 C4 Si2 128.56(19) . . ?
C3 C4 Ge1 111.85(18) . . ?
Si2 C4 Ge1 118.28(13) . . ?
C3 C4 Y1 71.95(14) . . ?
Si2 C4 Y1 127.04(13) . . ?
Ge1 C4 Y1 79.34(8) . . ?
C2 C5 H5A 109.5 . . ?
C2 C5 H5B 109.5 . . ?
H5A C5 H5B 109.5 . . ?
C2 C5 H5C 109.5 . . ?
H5A C5 H5C 109.5 . . ?
H5B C5 H5C 109.5 . . ?
C3 C6 H6A 109.5 . . ?
C3 C6 H6B 109.5 . . ?
H6A C6 H6B 109.5 . . ?
C3 C6 H6C 109.5 . . ?
H6A C6 H6C 109.5 . . ?
H6B C6 H6C 109.5 . . ?
Si1 C7 H7A 109.5 . . ?
Si1 C7 H7B 109.5 . . ?
H7A C7 H7B 109.5 . . ?
Si1 C7 H7C 109.5 . . ?
H7A C7 H7C 109.5 . . ?
H7B C7 H7C 109.5 . . ?
Si1 C8 H8A 109.5 . . ?
Si1 C8 H8B 109.5 . . ?
H8A C8 H8B 109.5 . . ?
Si1 C8 H8C 109.5 . . ?
H8A C8 H8C 109.5 . . ?
H8B C8 H8C 109.5 . . ?
Si1 C9 H9A 109.5 . . ?
Si1 C9 H9B 109.5 . . ?
H9A C9 H9B 109.5 . . ?
Si1 C9 H9C 109.5 . . ?
H9A C9 H9C 109.5 . . ?
H9B C9 H9C 109.5 . . ?
Si2 C10 H10A 109.5 . . ?
Si2 C10 H10B 109.5 . . ?
H10A C10 H10B 109.5 . . ?
Si2 C10 H10C 109.5 . . ?
H10A C10 H10C 109.5 . . ?
H10B C10 H10C 109.5 . . ?
Si2 C11 H11A 109.5 . . ?
Si2 C11 H11B 109.5 . . ?
H11A C11 H11B 109.5 . . ?
Si2 C11 H11C 109.5 . . ?
H11A C11 H11C 109.5 . . ?
H11B C11 H11C 109.5 . . ?
Si2 C12 H12A 109.5 . . ?
Si2 C12 H12B 109.5 . . ?
H12A C12 H12B 109.5 . . ?
Si2 C12 H12C 109.5 . . ?
H12A C12 H12C 109.5 . . ?
H12B C12 H12C 109.5 . . ?
N1 C13 C14 114.1(2) . . ?
N1 C13 H13A 108.7 . . ?
C14 C13 H13A 108.7 . . ?
N1 C13 H13B 108.7 . . ?
C14 C13 H13B 108.7 . . ?
H13A C13 H13B 107.6 . . ?
O1 C14 C13 109.5(2) . . ?
O1 C14 H14A 109.8 . . ?
C13 C14 H14A 109.8 . . ?
O1 C14 H14B 109.8 . . ?
C13 C14 H14B 109.8 . . ?
H14A C14 H14B 108.2 . . ?
O1 C15 C16 109.0(2) . . ?
O1 C15 H15A 109.9 . . ?
C16 C15 H15A 109.9 . . ?
O1 C15 H15B 109.9 . . ?
C16 C15 H15B 109.9 . . ?
H15A C15 H15B 108.3 . . ?
O2 C16 C15 109.4(2) . . ?
O2 C16 H16A 109.8 . . ?
C15 C16 H16A 109.8 . . ?
O2 C16 H16B 109.8 . . ?
C15 C16 H16B 109.8 . . ?
H16A C16 H16B 108.2 . . ?
O2 C17 C18 109.0(2) . . ?
O2 C17 H17A 109.9 . . ?
C18 C17 H17A 109.9 . . ?
O2 C17 H17B 109.9 . . ?
C18 C17 H17B 109.9 . . ?
H17A C17 H17B 108.3 . . ?
N2 C18 C17 113.3(2) . . ?
N2 C18 H18A 108.9 . . ?
C17 C18 H18A 108.9 . . ?
N2 C18 H18B 108.9 . . ?
C17 C18 H18B 108.9 . . ?
H18A C18 H18B 107.7 . . ?
N2 C19 C20 114.5(2) . . ?
N2 C19 H19A 108.6 . . ?
C20 C19 H19A 108.6 . . ?
N2 C19 H19B 108.6 . . ?
C20 C19 H19B 108.6 . . ?
H19A C19 H19B 107.6 . . ?
O4 C20 C19 108.7(2) . . ?
O4 C20 H20A 109.9 . . ?
C19 C20 H20A 109.9 . . ?
O4 C20 H20B 109.9 . . ?
C19 C20 H20B 109.9 . . ?
H20A C20 H20B 108.3 . . ?
O4 C21 C22 109.7(2) . . ?
O4 C21 H21A 109.7 . . ?
C22 C21 H21A 109.7 . . ?
O4 C21 H21B 109.7 . . ?
C22 C21 H21B 109.7 . . ?
H21A C21 H21B 108.2 . . ?
O3 C22 C21 109.0(2) . . ?
O3 C22 H22A 109.9 . . ?
C21 C22 H22A 109.9 . . ?
O3 C22 H22B 109.9 . . ?
C21 C22 H22B 109.9 . . ?
H22A C22 H22B 108.3 . . ?
O3 C23 C24 108.7(2) . . ?
O3 C23 H23A 109.9 . . ?
C24 C23 H23A 109.9 . . ?
O3 C23 H23B 109.9 . . ?
C24 C23 H23B 109.9 . . ?
H23A C23 H23B 108.3 . . ?
N1 C24 C23 115.1(2) . . ?
N1 C24 H24A 108.5 . . ?
C23 C24 H24A 108.5 . . ?
N1 C24 H24B 108.5 . . ?
C23 C24 H24B 108.5 . . ?
H24A C24 H24B 107.5 . . ?
N1 C25 C26 114.0(2) . . ?
N1 C25 H25A 108.7 . . ?
C26 C25 H25A 108.7 . . ?
N1 C25 H25B 108.7 . . ?
C26 C25 H25B 108.7 . . ?
H25A C25 H25B 107.6 . . ?
O5 C26 C25 109.7(2) . . ?
O5 C26 H26A 109.7 . . ?
C25 C26 H26A 109.7 . . ?
O5 C26 H26B 109.7 . . ?
C25 C26 H26B 109.7 . . ?
H26A C26 H26B 108.2 . . ?
O5 C27 C28 110.3(2) . . ?
O5 C27 H27A 109.6 . . ?
C28 C27 H27A 109.6 . . ?
O5 C27 H27B 109.6 . . ?
C28 C27 H27B 109.6 . . ?
H27A C27 H27B 108.1 . . ?
O6 C28 C27 110.3(2) . . ?
O6 C28 H28A 109.6 . . ?
C27 C28 H28A 109.6 . . ?
O6 C28 H28B 109.6 . . ?
C27 C28 H28B 109.6 . . ?
H28A C28 H28B 108.1 . . ?
O6 C29 C30 109.3(2) . . ?
O6 C29 H29A 109.8 . . ?
C30 C29 H29A 109.8 . . ?
O6 C29 H29B 109.8 . . ?
C30 C29 H29B 109.8 . . ?
H29A C29 H29B 108.3 . . ?
N2 C30 C29 113.7(2) . . ?
N2 C30 H30A 108.8 . . ?
C29 C30 H30A 108.8 . . ?
N2 C30 H30B 108.8 . . ?
C29 C30 H30B 108.8 . . ?
H30A C30 H30B 107.7 . . ?
N3 C31 C32 114.3(2) . . ?
N3 C31 H31A 108.7 . . ?
C32 C31 H31A 108.7 . . ?
N3 C31 H31B 108.7 . . ?
C32 C31 H31B 108.7 . . ?
H31A C31 H31B 107.6 . . ?
O7 C32 C31 108.1(2) . . ?
O7 C32 H32A 110.1 . . ?
C31 C32 H32A 110.1 . . ?
O7 C32 H32B 110.1 . . ?
C31 C32 H32B 110.1 . . ?
H32A C32 H32B 108.4 . . ?
O7 C33 C34 107.8(2) . . ?
O7 C33 H33A 110.2 . . ?
C34 C33 H33A 110.2 . . ?
O7 C33 H33B 110.2 . . ?
C34 C33 H33B 110.2 . . ?
H33A C33 H33B 108.5 . . ?
O8 C34 C33 109.3(2) . . ?
O8 C34 H34A 109.8 . . ?
C33 C34 H34A 109.8 . . ?
O8 C34 H34B 109.8 . . ?
C33 C34 H34B 109.8 . . ?
H34A C34 H34B 108.3 . . ?
O8 C35 C36 109.2(2) . . ?
O8 C35 H35A 109.8 . . ?
C36 C35 H35A 109.8 . . ?
O8 C35 H35B 109.8 . . ?
C36 C35 H35B 109.8 . . ?
H35A C35 H35B 108.3 . . ?
N4 C36 C35 113.2(2) . . ?
N4 C36 H36A 108.9 . . ?
C35 C36 H36A 108.9 . . ?
N4 C36 H36B 108.9 . . ?
C35 C36 H36B 108.9 . . ?
H36A C36 H36B 107.7 . . ?
N4 C37 C38 113.2(2) . . ?
N4 C37 H37A 108.9 . . ?
C38 C37 H37A 108.9 . . ?
N4 C37 H37B 108.9 . . ?
C38 C37 H37B 108.9 . . ?
H37A C37 H37B 107.7 . . ?
O10 C38 C37 109.1(2) . . ?
O10 C38 H38A 109.9 . . ?
C37 C38 H38A 109.9 . . ?
O10 C38 H38B 109.9 . . ?
C37 C38 H38B 109.9 . . ?
H38A C38 H38B 108.3 . . ?
O10 C39 C40 109.6(2) . . ?
O10 C39 H39A 109.7 . . ?
C40 C39 H39A 109.7 . . ?
O10 C39 H39B 109.7 . . ?
C40 C39 H39B 109.7 . . ?
H39A C39 H39B 108.2 . . ?
O9 C40 C39 108.9(2) . . ?
O9 C40 H40A 109.9 . . ?
C39 C40 H40A 109.9 . . ?
O9 C40 H40B 109.9 . . ?
C39 C40 H40B 109.9 . . ?
H40A C40 H40B 108.3 . . ?
O9 C41 C42 108.6(2) . . ?
O9 C41 H41A 110.0 . . ?
C42 C41 H41A 110.0 . . ?
O9 C41 H41B 110.0 . . ?
C42 C41 H41B 110.0 . . ?
H41A C41 H41B 108.4 . . ?
N3 C42 C41 113.6(2) . . ?
N3 C42 H42A 108.8 . . ?
C41 C42 H42A 108.8 . . ?
N3 C42 H42B 108.8 . . ?
C41 C42 H42B 108.8 . . ?
H42A C42 H42B 107.7 . . ?
N3 C43 C44 114.3(2) . . ?
N3 C43 H43A 108.7 . . ?
C44 C43 H43A 108.7 . . ?
N3 C43 H43B 108.7 . . ?
C44 C43 H43B 108.7 . . ?
H43A C43 H43B 107.6 . . ?
O11 C44 C43 109.6(2) . . ?
O11 C44 H44A 109.8 . . ?
C43 C44 H44A 109.8 . . ?
O11 C44 H44B 109.8 . . ?
C43 C44 H44B 109.8 . . ?
H44A C44 H44B 108.2 . . ?
O11 C45 C46 109.5(2) . . ?
O11 C45 H45A 109.8 . . ?
C46 C45 H45A 109.8 . . ?
O11 C45 H45B 109.8 . . ?
C46 C45 H45B 109.8 . . ?
H45A C45 H45B 108.2 . . ?
O12 C46 C45 109.3(2) . . ?
O12 C46 H46A 109.8 . . ?
C45 C46 H46A 109.8 . . ?
O12 C46 H46B 109.8 . . ?
C45 C46 H46B 109.8 . . ?
H46A C46 H46B 108.3 . . ?
O12 C47 C48 109.3(2) . . ?
O12 C47 H47A 109.8 . . ?
C48 C47 H47A 109.8 . . ?
O12 C47 H47B 109.8 . . ?
C48 C47 H47B 109.8 . . ?
H47A C47 H47B 108.3 . . ?
N4 C48 C47 114.4(2) . . ?
N4 C48 H48A 108.7 . . ?
C47 C48 H48A 108.7 . . ?
N4 C48 H48B 108.7 . . ?
C47 C48 H48B 108.7 . . ?
H48A C48 H48B 107.6 . . ?
O13 C49 C50 106.2(3) . . ?
O13 C49 H49A 110.5 . . ?
C50 C49 H49A 110.5 . . ?
O13 C49 H49B 110.5 . . ?
C50 C49 H49B 110.5 . . ?
H49A C49 H49B 108.7 . . ?
C49 C50 C51 102.4(3) . . ?
C49 C50 H50A 111.3 . . ?
C51 C50 H50A 111.3 . . ?
C49 C50 H50B 111.3 . . ?
C51 C50 H50B 111.3 . . ?
H50A C50 H50B 109.2 . . ?
C52 C51 C50 101.2(3) . . ?
C52 C51 H51A 111.5 . . ?
C50 C51 H51A 111.5 . . ?
C52 C51 H51B 111.5 . . ?
C50 C51 H51B 111.5 . . ?
H51A C51 H51B 109.3 . . ?
O13 C52 C51 105.8(2) . . ?
O13 C52 H52A 110.6 . . ?
C51 C52 H52A 110.6 . . ?
O13 C52 H52B 110.6 . . ?
C51 C52 H52B 110.6 . . ?
H52A C52 H52B 108.7 . . ?
C1 Ge1 C4 85.22(10) . . ?
C1 Ge1 Y1 60.45(7) . . ?
C4 Ge1 Y1 60.94(7) . . ?
O3 K1 O2 122.60(6) . . ?
O3 K1 O5 96.52(6) . . ?
O2 K1 O5 136.00(6) . . ?
O3 K1 O1 99.49(6) . . ?
O2 K1 O1 60.31(5) . . ?
O5 K1 O1 96.88(5) . . ?
O3 K1 O4 60.27(5) . . ?
O2 K1 O4 99.25(5) . . ?
O5 K1 O4 118.79(6) . . ?
O1 K1 O4 139.45(6) . . ?
O3 K1 O6 137.17(6) . . ?
O2 K1 O6 95.44(5) . . ?
O5 K1 O6 60.28(5) . . ?
O1 K1 O6 117.56(6) . . ?
O4 K1 O6 97.74(6) . . ?
O3 K1 N1 59.89(6) . . ?
O2 K1 N1 119.63(6) . . ?
O5 K1 N1 60.99(6) . . ?
O1 K1 N1 60.20(5) . . ?
O4 K1 N1 119.48(6) . . ?
O6 K1 N1 120.19(6) . . ?
O3 K1 N2 120.46(6) . . ?
O2 K1 N2 60.13(6) . . ?
O5 K1 N2 118.94(6) . . ?
O1 K1 N2 119.51(6) . . ?
O4 K1 N2 60.89(5) . . ?
O6 K1 N2 59.67(6) . . ?
N1 K1 N2 179.63(6) . . ?
O9 K2 O12 118.71(6) . . ?
O9 K2 O8 132.22(6) . . ?
O12 K2 O8 103.21(5) . . ?
O9 K2 O7 96.32(6) . . ?
O12 K2 O7 139.65(6) . . ?
O8 K2 O7 58.67(5) . . ?
O9 K2 O10 60.29(5) . . ?
O12 K2 O10 95.38(5) . . ?
O8 K2 O10 95.88(5) . . ?
O7 K2 O10 120.55(6) . . ?
O9 K2 O11 97.25(5) . . ?
O12 K2 O11 59.54(5) . . ?
O8 K2 O11 124.65(5) . . ?
O7 K2 O11 99.13(5) . . ?
O10 K2 O11 134.83(5) . . ?
O9 K2 N4 118.83(6) . . ?
O12 K2 N4 61.19(6) . . ?
O8 K2 N4 62.02(5) . . ?
O7 K2 N4 120.27(6) . . ?
O10 K2 N4 59.05(5) . . ?
O11 K2 N4 119.94(6) . . ?
O9 K2 N3 61.37(6) . . ?
O12 K2 N3 119.02(6) . . ?
O8 K2 N3 117.63(6) . . ?
O7 K2 N3 59.38(6) . . ?
O10 K2 N3 121.11(6) . . ?
O11 K2 N3 60.21(6) . . ?
N4 K2 N3 179.65(6) . . ?
C24 N1 C25 110.8(2) . . ?
C24 N1 C13 109.7(2) . . ?
C25 N1 C13 109.8(2) . . ?
C24 N1 K1 108.88(15) . . ?
C25 N1 K1 107.95(16) . . ?
C13 N1 K1 109.64(15) . . ?
C19 N2 C18 110.0(2) . . ?
C19 N2 C30 109.7(2) . . ?
C18 N2 C30 109.9(2) . . ?
C19 N2 K1 107.89(15) . . ?
C18 N2 K1 108.96(15) . . ?
C30 N2 K1 110.40(15) . . ?
C31 N3 C43 109.7(2) . . ?
C31 N3 C42 109.6(2) . . ?
C43 N3 C42 110.3(2) . . ?
C31 N3 K2 110.70(15) . . ?
C43 N3 K2 109.75(16) . . ?
C42 N3 K2 106.83(15) . . ?
C37 N4 C48 109.5(2) . . ?
C37 N4 C36 109.8(2) . . ?
C48 N4 C36 110.4(2) . . ?
C37 N4 K2 112.06(15) . . ?
C48 N4 K2 108.98(14) . . ?
C36 N4 K2 106.04(14) . . ?
C14 O1 C15 110.6(2) . . ?
C14 O1 K1 118.91(14) . . ?
C15 O1 K1 113.58(14) . . ?
C17 O2 C16 110.99(19) . . ?
C17 O2 K1 118.10(15) . . ?
C16 O2 K1 115.04(14) . . ?
C23 O3 C22 111.48(19) . . ?
C23 O3 K1 122.82(15) . . ?
C22 O3 K1 116.96(15) . . ?
C20 O4 C21 110.4(2) . . ?
C20 O4 K1 115.00(14) . . ?
C21 O4 K1 112.63(15) . . ?
C26 O5 C27 111.0(2) . . ?
C26 O5 K1 117.53(16) . . ?
C27 O5 K1 114.43(14) . . ?
C29 O6 C28 110.2(2) . . ?
C29 O6 K1 117.55(15) . . ?
C28 O6 K1 114.83(15) . . ?
C33 O7 C32 111.41(19) . . ?
C33 O7 K2 117.37(15) . . ?
C32 O7 K2 117.37(16) . . ?
C34 O8 C35 111.2(2) . . ?
C34 O8 K2 115.07(14) . . ?
C35 O8 K2 113.66(14) . . ?
C41 O9 C40 111.7(2) . . ?
C41 O9 K2 116.00(15) . . ?
C40 O9 K2 116.94(14) . . ?
C38 O10 C39 110.71(19) . . ?
C38 O10 K2 117.65(15) . . ?
C39 O10 K2 111.09(14) . . ?
C45 O11 C44 110.4(2) . . ?
C45 O11 K2 111.87(14) . . ?
C44 O11 K2 115.56(16) . . ?
C46 O12 C47 110.6(2) . . ?
C46 O12 K2 117.99(15) . . ?
C47 O12 K2 114.03(15) . . ?
C49 O13 C52 109.2(2) . . ?
C1 Si1 C8 109.73(13) . . ?
C1 Si1 C7 116.73(13) . . ?
C8 Si1 C7 105.43(14) . . ?
C1 Si1 C9 110.98(13) . . ?
C8 Si1 C9 107.87(16) . . ?
C7 Si1 C9 105.63(16) . . ?
C4 Si2 C10 110.72(13) . . ?
C4 Si2 C11 117.24(13) . . ?
C10 Si2 C11 105.54(16) . . ?
C4 Si2 C12 109.69(13) . . ?
C10 Si2 C12 106.20(16) . . ?
C11 Si2 C12 106.81(13) . . ?
Cl05 Y1 Cl06 98.46(2) . . ?
Cl05 Y1 Cl07 98.80(2) . . ?
Cl06 Y1 Cl07 96.96(2) . . ?
Cl05 Y1 C2 139.62(6) . . ?
Cl06 Y1 C2 120.77(6) . . ?
Cl07 Y1 C2 86.43(6) . . ?
Cl05 Y1 C3 108.16(6) . . ?
Cl06 Y1 C3 150.96(6) . . ?
Cl07 Y1 C3 90.37(6) . . ?
C2 Y1 C3 31.48(8) . . ?
Cl05 Y1 C1 144.45(6) . . ?
Cl06 Y1 C1 96.85(6) . . ?
Cl07 Y1 C1 110.94(6) . . ?
C2 Y1 C1 31.69(8) . . ?
C3 Y1 C1 54.50(8) . . ?
Cl05 Y1 C4 89.55(6) . . ?
Cl06 Y1 C4 141.71(6) . . ?
Cl07 Y1 C4 118.84(6) . . ?
C2 Y1 C4 54.22(8) . . ?
C3 Y1 C4 31.48(8) . . ?
C1 Y1 C4 59.49(8) . . ?
Cl05 Y1 Ge1 105.357(18) . . ?
Cl06 Y1 Ge1 102.485(18) . . ?
Cl07 Y1 Ge1 146.12(2) . . ?
C2 Y1 Ge1 59.80(5) . . ?
C3 Y1 Ge1 59.84(5) . . ?
C1 Y1 Ge1 39.72(5) . . ?
C4 Y1 Ge1 39.73(5) . . ?

loop_
_geom_bond_atom_site_label_1
_geom_bond_atom_site_label_2
_geom_bond_distance
_geom_bond_site_symmetry_2
_geom_bond_publ_flag
C1 C2 1.437(3) . ?
C1 Si1 1.837(3) . ?
C1 Ge1 1.949(3) . ?
C1 Y1 2.654(2) . ?
C2 C3 1.416(4) . ?
C2 C5 1.527(4) . ?
C2 Y1 2.608(3) . ?
C3 C4 1.434(4) . ?
C3 C6 1.527(3) . ?
C3 Y1 2.610(3) . ?
C4 Si2 1.838(3) . ?
C4 Ge1 1.953(2) . ?
C4 Y1 2.670(2) . ?
C5 H5A 0.9800 . ?
C5 H5B 0.9800 . ?
C5 H5C 0.9800 . ?
C6 H6A 0.9800 . ?
C6 H6B 0.9800 . ?
C6 H6C 0.9800 . ?
C7 Si1 1.874(3) . ?
C7 H7A 0.9800 . ?
C7 H7B 0.9800 . ?
C7 H7C 0.9800 . ?
C8 Si1 1.873(3) . ?
C8 H8A 0.9800 . ?
C8 H8B 0.9800 . ?
C8 H8C 0.9800 . ?
C9 Si1 1.879(3) . ?
C9 H9A 0.9800 . ?
C9 H9B 0.9800 . ?
C9 H9C 0.9800 . ?
C10 Si2 1.875(3) . ?
C10 H10A 0.9800 . ?
C10 H10B 0.9800 . ?
C10 H10C 0.9800 . ?
C11 Si2 1.877(3) . ?
C11 H11A 0.9800 . ?
C11 H11B 0.9800 . ?
C11 H11C 0.9800 . ?
C12 Si2 1.878(3) . ?
C12 H12A 0.9800 . ?
C12 H12B 0.9800 . ?
C12 H12C 0.9800 . ?
C13 N1 1.477(3) . ?
C13 C14 1.501(4) . ?
C13 H13A 0.9900 . ?
C13 H13B 0.9900 . ?
C14 O1 1.426(3) . ?
C14 H14A 0.9900 . ?
C14 H14B 0.9900 . ?
C15 O1 1.427(3) . ?
C15 C16 1.494(4) . ?
C15 H15A 0.9900 . ?
C15 H15B 0.9900 . ?
C16 O2 1.426(3) . ?
C16 H16A 0.9900 . ?
C16 H16B 0.9900 . ?
C17 O2 1.425(3) . ?
C17 C18 1.504(3) . ?
C17 H17A 0.9900 . ?
C17 H17B 0.9900 . ?
C18 N2 1.470(3) . ?
C18 H18A 0.9900 . ?
C18 H18B 0.9900 . ?
C19 N2 1.466(3) . ?
C19 C20 1.504(4) . ?
C19 H19A 0.9900 . ?
C19 H19B 0.9900 . ?
C20 O4 1.426(3) . ?
C20 H20A 0.9900 . ?
C20 H20B 0.9900 . ?
C21 O4 1.429(3) . ?
C21 C22 1.483(4) . ?
C21 H21A 0.9900 . ?
C21 H21B 0.9900 . ?
C22 O3 1.434(3) . ?
C22 H22A 0.9900 . ?
C22 H22B 0.9900 . ?
C23 O3 1.426(3) . ?
C23 C24 1.505(4) . ?
C23 H23A 0.9900 . ?
C23 H23B 0.9900 . ?
C24 N1 1.464(3) . ?
C24 H24A 0.9900 . ?
C24 H24B 0.9900 . ?
C25 N1 1.473(3) . ?
C25 C26 1.504(4) . ?
C25 H25A 0.9900 . ?
C25 H25B 0.9900 . ?
C26 O5 1.425(3) . ?
C26 H26A 0.9900 . ?
C26 H26B 0.9900 . ?
C27 O5 1.424(3) . ?
C27 C28 1.487(4) . ?
C27 H27A 0.9900 . ?
C27 H27B 0.9900 . ?
C28 O6 1.428(3) . ?
C28 H28A 0.9900 . ?
C28 H28B 0.9900 . ?
C29 O6 1.420(3) . ?
C29 C30 1.497(4) . ?
C29 H29A 0.9900 . ?
C29 H29B 0.9900 . ?
C30 N2 1.477(3) . ?
C30 H30A 0.9900 . ?
C30 H30B 0.9900 . ?
C31 N3 1.464(3) . ?
C31 C32 1.505(4) . ?
C31 H31A 0.9900 . ?
C31 H31B 0.9900 . ?
C32 O7 1.424(3) . ?
C32 H32A 0.9900 . ?
C32 H32B 0.9900 . ?
C33 O7 1.423(3) . ?
C33 C34 1.493(4) . ?
C33 H33A 0.9900 . ?
C33 H33B 0.9900 . ?
C34 O8 1.421(3) . ?
C34 H34A 0.9900 . ?
C34 H34B 0.9900 . ?
C35 O8 1.434(3) . ?
C35 C36 1.497(4) . ?
C35 H35A 0.9900 . ?
C35 H35B 0.9900 . ?
C36 N4 1.483(3) . ?
C36 H36A 0.9900 . ?
C36 H36B 0.9900 . ?
C37 N4 1.471(3) . ?
C37 C38 1.504(4) . ?
C37 H37A 0.9900 . ?
C37 H37B 0.9900 . ?
C38 O10 1.416(3) . ?
C38 H38A 0.9900 . ?
C38 H38B 0.9900 . ?
C39 O10 1.427(3) . ?
C39 C40 1.485(4) . ?
C39 H39A 0.9900 . ?
C39 H39B 0.9900 . ?
C40 O9 1.430(3) . ?
C40 H40A 0.9900 . ?
C40 H40B 0.9900 . ?
C41 O9 1.421(3) . ?
C41 C42 1.509(4) . ?
C41 H41A 0.9900 . ?
C41 H41B 0.9900 . ?
C42 N3 1.473(3) . ?
C42 H42A 0.9900 . ?
C42 H42B 0.9900 . ?
C43 N3 1.468(4) . ?
C43 C44 1.501(4) . ?
C43 H43A 0.9900 . ?
C43 H43B 0.9900 . ?
C44 O11 1.435(3) . ?
C44 H44A 0.9900 . ?
C44 H44B 0.9900 . ?
C45 O11 1.424(3) . ?
C45 C46 1.498(4) . ?
C45 H45A 0.9900 . ?
C45 H45B 0.9900 . ?
C46 O12 1.426(3) . ?
C46 H46A 0.9900 . ?
C46 H46B 0.9900 . ?
C47 O12 1.433(3) . ?
C47 C48 1.502(4) . ?
C47 H47A 0.9900 . ?
C47 H47B 0.9900 . ?
C48 N4 1.472(3) . ?
C48 H48A 0.9900 . ?
C48 H48B 0.9900 . ?
C49 O13 1.435(3) . ?
C49 C50 1.510(4) . ?
C49 H49A 0.9900 . ?
C49 H49B 0.9900 . ?
C50 C51 1.524(5) . ?
C50 H50A 0.9900 . ?
C50 H50B 0.9900 . ?
C51 C52 1.504(4) . ?
C51 H51A 0.9900 . ?
C51 H51B 0.9900 . ?
C52 O13 1.441(4) . ?
C52 H52A 0.9900 . ?
C52 H52B 0.9900 . ?
Cl05 Y1 2.5657(7) . ?
Cl06 Y1 2.5776(7) . ?
Cl07 Y1 2.5796(7) . ?
Ge1 Y1 3.0024(4) . ?
K1 O3 2.7788(18) . ?
K1 O2 2.8177(18) . ?
K1 O5 2.8231(19) . ?
K1 O1 2.8309(18) . ?
K1 O4 2.8415(17) . ?
K1 O6 2.844(2) . ?
K1 N1 3.001(2) . ?
K1 N2 3.022(2) . ?
K2 O9 2.7763(18) . ?
K2 O12 2.8098(19) . ?
K2 O8 2.8213(18) . ?
K2 O7 2.8618(19) . ?
K2 O10 2.8747(18) . ?
K2 O11 2.8922(19) . ?
K2 N4 3.008(2) . ?
K2 N3 3.021(2) . ?
